data_7713337
loop_
_publ_author_name
'Zhang, Si-Yue'
'Zhang, Zhi-Cheng'
'Zhang, Tie'
'Ni, Hao-Fei'
'Zhang, Zhixu'
'Fu, Da-Wei'
'Lu, Hai-Feng'

_publ_section_title
;
 Methyl Regulation Triggers High-Temperature Ferroelastic Phase Transition
;
_journal_name_full 'Dalton Transactions'
_journal_paper_doi 10.1039/D3DT01574B
_journal_year 2023
_chemical_formula_moiety 'Cd I4, 2(C6 H16 N)'
_chemical_formula_sum 'C12 H32 Cd I4 N2'
_chemical_formula_weight 824.39
_space_group_crystal_system orthorhombic
_space_group_IT_number 62
_space_group_name_Hall '-P 2ac 2n'
_space_group_name_H-M_alt 'P n m a'
_atom_sites_solution_hydrogens mixed
_atom_sites_solution_primary dual
_audit_creation_date 2022-11-12
_audit_creation_method
;
Olex2 1.3
(compiled 2020.11.12 svn.r5f609507 for OlexSys, GUI svn.r6272)
;
_audit_update_record
;
2023-04-05 deposited with the CCDC.	2023-06-30 downloaded from the CCDC.
;
_cell_angle_alpha 90
_cell_angle_beta 90
_cell_angle_gamma 90
_cell_formula_units_Z 4
_cell_length_a 14.3623(6)
_cell_length_b 9.9781(6)
_cell_length_c 17.5752(8)
_cell_measurement_reflns_used 5420
_cell_measurement_temperature 272.94(10)
_cell_measurement_theta_max 30.0900
_cell_measurement_theta_min 2.3130
_cell_volume 2518.7(2)
_computing_cell_refinement 'CrysAlisPro 1.171.42.63a (Rigaku OD, 2022)'
_computing_data_collection 'CrysAlisPro 1.171.42.63a (Rigaku OD, 2022)'
_computing_data_reduction 'CrysAlisPro 1.171.42.63a (Rigaku OD, 2022)'
_computing_molecular_graphics 'Olex2 1.3 (Dolomanov et al., 2009)'
_computing_publication_material 'Olex2 1.3 (Dolomanov et al., 2009)'
_computing_structure_refinement 'SHELXL 2018/3 (Sheldrick, 2015)'
_computing_structure_solution 'SHELXT 2014/5 (Sheldrick, 2014)'
_diffrn_ambient_environment N~2~
_diffrn_ambient_temperature 272.94(10)
_diffrn_detector 'Hybrid Pixel Array Detector'
_diffrn_detector_area_resol_mean 10.0000
_diffrn_detector_type HyPix
_diffrn_measured_fraction_theta_full 1.000
_diffrn_measured_fraction_theta_max 1.000
_diffrn_measurement_details
;
List of Runs (angles in degrees, time in seconds):

  # Type    Start    End  Width  t~exp~   \w     \q     \k     \f   Frames
#--------------------------------------------------------------------------
  1  \w     16.00  59.00   0.50    2.00    --   -6.32  69.00 160.00   86
  2  \w    -15.00  10.00   0.50    2.00    --    5.54 -99.00 -90.00   50
  3  \w    -40.00  76.00   0.50    2.00    --    5.54   0.00-150.00  232
;
_diffrn_measurement_device 'four-circle diffractometer'
_diffrn_measurement_device_type 'XtaLAB Synergy R, DW system, HyPix'
_diffrn_measurement_method '\w scans'
_diffrn_orient_matrix_type 'CrysAlisPro convention (1999,Acta A55,543-557)'
_diffrn_orient_matrix_UB_11 0.0124233000
_diffrn_orient_matrix_UB_12 0.0686742000
_diffrn_orient_matrix_UB_13 0.0023653000
_diffrn_orient_matrix_UB_21 -0.0293176000
_diffrn_orient_matrix_UB_22 0.0143220000
_diffrn_orient_matrix_UB_23 -0.0314583000
_diffrn_orient_matrix_UB_31 -0.0377429000
_diffrn_orient_matrix_UB_32 0.0115021000
_diffrn_orient_matrix_UB_33 0.0251759000
_diffrn_radiation_monochromator mirror
_diffrn_radiation_probe x-ray
_diffrn_radiation_type 'Mo K\a'
_diffrn_radiation_wavelength 0.71073
_diffrn_reflns_av_R_equivalents 0.0226
_diffrn_reflns_av_unetI/netI 0.0182
_diffrn_reflns_Laue_measured_fraction_full 1.000
_diffrn_reflns_Laue_measured_fraction_max 1.000
_diffrn_reflns_limit_h_max 17
_diffrn_reflns_limit_h_min -16
_diffrn_reflns_limit_k_max 11
_diffrn_reflns_limit_k_min -11
_diffrn_reflns_limit_l_max 20
_diffrn_reflns_limit_l_min -19
_diffrn_reflns_number 12941
_diffrn_reflns_point_group_measured_fraction_full 1.000
_diffrn_reflns_point_group_measured_fraction_max 1.000
_diffrn_reflns_theta_full 25.000
_diffrn_reflns_theta_max 25.000
_diffrn_reflns_theta_min 1.831
_diffrn_source 'Rotating-anode X-ray tube'
_diffrn_source_type 'Rigaku (Mo) X-ray Source'
_exptl_absorpt_coefficient_mu 5.764
_exptl_absorpt_correction_T_max 1.00000
_exptl_absorpt_correction_T_min 0.54454
_exptl_absorpt_correction_type multi-scan
_exptl_absorpt_process_details
;
CrysAlisPro 1.171.42.63a (Rigaku Oxford Diffraction, 2022)
Empirical absorption correction using spherical harmonics,
implemented in SCALE3 ABSPACK scaling algorithm.
;
_exptl_crystal_density_diffrn 2.174
_exptl_crystal_description \^a\/E?block\^a\/E?
_exptl_crystal_F_000 1512
_refine_diff_density_max 1.796
_refine_diff_density_min -1.928
_refine_diff_density_rms 0.182
_refine_ls_extinction_method none
_refine_ls_goodness_of_fit_ref 1.169
_refine_ls_hydrogen_treatment constr
_refine_ls_matrix_type full
_refine_ls_number_parameters 70
_refine_ls_number_reflns 2350
_refine_ls_number_restraints 30
_refine_ls_restrained_S_all 1.195
_refine_ls_R_factor_all 0.0888
_refine_ls_R_factor_gt 0.0764
_refine_ls_shift/su_max 0.001
_refine_ls_shift/su_mean 0.000
_refine_ls_structure_factor_coef Fsqd
_refine_ls_weighting_details 'w=1/[\s^2^(Fo^2^)+(0.1191P)^2^+14.6383P] where P=(Fo^2^+2Fc^2^)/3'
_refine_ls_weighting_scheme calc
_refine_ls_wR_factor_gt 0.2348
_refine_ls_wR_factor_ref 0.2480
_reflns_Friedel_coverage 0.000
_reflns_number_gt 1855
_reflns_number_total 2350
_reflns_threshold_expression 'I > 2\s(I)'
_cod_data_source_file d3dt01574b2.cif
_cod_data_source_block zsy_220930_273k_auto
_cod_database_code 7713337
_shelx_shelxl_version_number 2018/3
_chemical_oxdiff_formula 'C1 H1 N1 Cd1 I1'
_shelx_space_group_comment
;
The symmetry employed for this shelxl refinement is uniquely defined
by the following loop, which should always be used as a source of
symmetry information in preference to the above space-group names.
They are only intended as comments.
;
_reflns_odcompleteness_completeness 99.93
_reflns_odcompleteness_iscentric 1
_reflns_odcompleteness_theta 26.32
_olex2_refinement_description
;
1. Fixed Uiso
 At 1.2 times of:
  All C(H) groups
 At 1.5 times of:
  All C(H,H,H) groups
2. Restrained distances
 N1-C3 = N1-C1 = N2-C7
 1.49 with sigma of 0.01
 C7-C5
 2.5 with sigma of 0.01
 C2-C3
 2.5 with sigma of 0.01
 N2-C6
 1.49 with sigma of 0.01
 C2-C1
 2.5 with sigma of 0.01
 C7-C6
 2.5 with sigma of 0.01
 N1-C2
 1.49 with sigma of 0.01
 C1-C1_$1
 2.5 with sigma of 0.01
 C4-N1
 2.53 with sigma of 0.01
 C3-C1
 2.5 with sigma of 0.01
 H1C-H4A_$1
 2 with sigma of 0.02
 C8-C7 = C4_$1-C3
 1.52 with sigma of 0.01
 C8-C7
 1.525 with sigma of 0.01
 C4-C3
 1.523 with sigma of 0.01
 C6_$1-C7
 2.5 with sigma of 0.01
 C6-C6_$1 = C7-C5
 2.5 with sigma of 0.01
 C6-C6_$1
 2.5 with sigma of 0.01
 C5-C6
 2.5 with sigma of 0.01
 N2-C5 = N2-C6_$1 = N2-C7 = N2-C6 = N1-C1 = N1-C2 = N1-C1_$1 = N1-C3
 1.49 with sigma of 0.01
3. Uiso/Uaniso restraints and constraints
Uanis(C6) = Uanis(N2) = Uanis(C5) = Uanis(C7) = Uanis(C8)
Uanis(C2) = Uanis(N1) = Uanis(C3) = Uanis(C1)
4. Others
 Fixed Sof: H5A(0.5) H5B(0.5) H5C(0.5) H2A(0.5) H2B(0.5) H2C(0.5)
5.a Riding coordinates:
 C5(H5A,H5B,H5C), C2(H2A,H2B,H2C)
5.b Ternary CH refined with riding coordinates:
 C3(H3), C7(H7)
5.c Idealised Me refined as rotating group:
 C1(H1A,H1B,H1C), C6(H6A,H6B,H6C), C4(H4A,H4B,H4C), C8(H8A,H8B,H8C)
;
_olex2_submission_special_instructions 'No special instructions were received'
_oxdiff_exptl_absorpt_empirical_details
;
Empirical correction (ABSPACK) includes:
- Absorption correction using spherical harmonics
- Frame scaling
;
_oxdiff_exptl_absorpt_empirical_full_max 1.483
_oxdiff_exptl_absorpt_empirical_full_min 0.708

loop_
_space_group_symop_operation_xyz
'x, y, z'
'-x+1/2, -y, z+1/2'
'-x, y+1/2, -z'
'x+1/2, -y+1/2, -z+1/2'
'-x, -y, -z'
'x-1/2, y, -z-1/2'
'x, -y-1/2, z'
'-x-1/2, y-1/2, z-1/2'

loop_
_atom_site_label
_atom_site_type_symbol
_atom_site_fract_x
_atom_site_fract_y
_atom_site_fract_z
_atom_site_U_iso_or_equiv
_atom_site_adp_type
_atom_site_occupancy
_atom_site_site_symmetry_order
_atom_site_calc_flag
_atom_site_refinement_flags_posn
_atom_site_refinement_flags_adp
_atom_site_refinement_flags_occupancy
_atom_site_disorder_assembly
_atom_site_disorder_group
Cd1 Cd 0.75172(7) 0.750000 0.39925(6) 0.0814(3) Uani 1 2 d S T P . .
I3 I 0.55978(7) 0.750000 0.38769(8) 0.1048(4) Uani 1 2 d S T P . .
I1 I 0.81728(9) 0.750000 0.54800(7) 0.1044(4) Uani 1 2 d S T P . .
I2 I 0.81821(7) 0.51708(13) 0.33401(8) 0.1630(4) Uani 1 1 d . . . . .
N2 N 0.8804(4) 0.250000 0.5812(4) 0.279(10) Uani 1 2 d DS T P . .
N1 N 0.4955(4) 0.250000 0.3552(3) 0.174(5) Uani 1 2 d DS T P . .
C3 C 0.5245(7) 0.250000 0.2728(3) 0.174(5) Uani 1 2 d DS T P . .
H3 H 0.464721 0.250000 0.245930 0.209 Uiso 1 2 calc R U P . .
C7 C 0.7773(3) 0.250000 0.5640(5) 0.279(10) Uani 1 2 d DS T P . .
H7 H 0.772562 0.249999 0.508386 0.334 Uiso 1 2 calc R U P . .
C1 C 0.4380(5) 0.1257(4) 0.3717(6) 0.174(5) Uani 1 1 d D . . . .
H1A H 0.385515 0.149554 0.402690 0.261 Uiso 1 1 calc R U . . .
H1B H 0.475690 0.061373 0.398263 0.261 Uiso 1 1 calc R U . . .
H1C H 0.416583 0.087555 0.324763 0.261 Uiso 1 1 calc DR U . . .
C6 C 0.9258(5) 0.3749(3) 0.5494(5) 0.279(10) Uani 1 1 d D . . . .
H6A H 0.881853 0.422276 0.518206 0.418 Uiso 1 1 calc R U . . .
H6B H 0.978824 0.350177 0.519314 0.418 Uiso 1 1 calc R U . . .
H6C H 0.945394 0.431601 0.590539 0.418 Uiso 1 1 calc R U . . .
C5 C 0.8953(7) 0.250000 0.6677(4) 0.279(10) Uani 1 2 d DS T P . .
H5A H 0.862799 0.325590 0.688599 0.418 Uiso 0.5 1 d R U P A -1
H5B H 0.960089 0.255640 0.680889 0.418 Uiso 0.5 1 d R U P A -1
H5C H 0.869559 0.168780 0.688069 0.418 Uiso 0.5 1 d R U P A -1
C4 C 0.5677(8) 0.3824(7) 0.2482(6) 0.172(7) Uani 1 1 d D . . . .
H4A H 0.538060 0.454707 0.274835 0.258 Uiso 1 1 calc R U . . .
H4B H 0.559314 0.393991 0.194422 0.258 Uiso 1 1 calc R U . . .
H4C H 0.633017 0.381862 0.259853 0.258 Uiso 1 1 calc R U . . .
C8 C 0.7285(9) 0.3773(9) 0.5900(12) 0.279(10) Uani 1 1 d D . . . .
H8A H 0.741101 0.392015 0.643034 0.418 Uiso 1 1 calc R U . . .
H8B H 0.662639 0.368105 0.582529 0.418 Uiso 1 1 calc R U . . .
H8C H 0.751084 0.452003 0.560998 0.418 Uiso 1 1 calc R U . . .
C2 C 0.5799(5) 0.250000 0.4065(5) 0.174(5) Uani 1 2 d DS T P . .
H2A H 0.561829 0.223150 0.456807 0.261 Uiso 0.5 1 d R U P B -1
H2B H 0.606089 0.338460 0.408207 0.261 Uiso 0.5 1 d R U P B -1
H2C H 0.625379 0.188390 0.387017 0.261 Uiso 0.5 1 d R U P B -1

loop_
_atom_site_aniso_label
_atom_site_aniso_U_11
_atom_site_aniso_U_22
_atom_site_aniso_U_33
_atom_site_aniso_U_23
_atom_site_aniso_U_13
_atom_site_aniso_U_12
Cd1 0.0678(6) 0.0923(7) 0.0840(6) 0.000 0.0044(5) 0.000
I3 0.0651(5) 0.1126(8) 0.1368(9) 0.000 0.0082(5) 0.000
I1 0.1074(8) 0.1164(8) 0.0892(6) 0.000 -0.0066(6) 0.000
I2 0.1057(6) 0.1844(9) 0.1988(9) -0.1039(7) -0.0060(6) 0.0348(6)
N2 0.129(7) 0.136(8) 0.57(3) 0.000 0.057(14) 0.000
N1 0.166(10) 0.151(9) 0.205(11) 0.000 0.061(8) 0.000
C3 0.166(10) 0.151(9) 0.205(11) 0.000 0.061(8) 0.000
C7 0.129(7) 0.136(8) 0.57(3) 0.000 0.057(14) 0.000
C1 0.166(10) 0.151(9) 0.205(11) 0.000 0.061(8) 0.000
C6 0.129(7) 0.136(8) 0.57(3) 0.000 0.057(14) 0.000
C5 0.129(7) 0.136(8) 0.57(3) 0.000 0.057(14) 0.000
C4 0.177(14) 0.117(11) 0.220(15) 0.045(11) 0.084(12) -0.005(11)
C8 0.129(7) 0.136(8) 0.57(3) 0.000 0.057(14) 0.000
C2 0.166(10) 0.151(9) 0.205(11) 0.000 0.061(8) 0.000

loop_
_atom_type_symbol
_atom_type_description
_atom_type_scat_dispersion_real
_atom_type_scat_dispersion_imag
_atom_type_scat_source
C C 0.0033 0.0016 'International Tables Vol C Tables 4.2.6.8 and 6.1.1.4'
H H 0.0000 0.0000 'International Tables Vol C Tables 4.2.6.8 and 6.1.1.4'
Cd Cd -0.8075 1.2024 'International Tables Vol C Tables 4.2.6.8 and 6.1.1.4'
I I -0.4742 1.8119 'International Tables Vol C Tables 4.2.6.8 and 6.1.1.4'
N N 0.0061 0.0033 'International Tables Vol C Tables 4.2.6.8 and 6.1.1.4'

loop_
_geom_angle_atom_site_label_1
_geom_angle_atom_site_label_2
_geom_angle_atom_site_label_3
_geom_angle
_geom_angle_site_symmetry_1
_geom_angle_site_symmetry_3
_geom_angle_publ_flag
I3 Cd1 I1 114.02(5) . . ?
I2 Cd1 I3 108.32(4) 7_575 . ?
I2 Cd1 I3 108.32(4) . . ?
I2 Cd1 I1 105.87(4) 7_575 . ?
I2 Cd1 I1 105.87(4) . . ?
I2 Cd1 I2 114.60(7) 7_575 . ?
C7 N2 C6 110.4(4) . 7_565 ?
C7 N2 C6 110.4(4) . . ?
C7 N2 C5 109.6(5) . . ?
C6 N2 C6 110.9(5) . 7_565 ?
C6 N2 C5 107.8(4) . . ?
C6 N2 C5 107.8(4) 7_565 . ?
C3 N1 C1 109.6(4) . 7_565 ?
C3 N1 C1 109.6(4) . . ?
C3 N1 C2 110.6(5) . . ?
C1 N1 C1 109.6(5) . 7_565 ?
C2 N1 C1 108.8(4) . . ?
C2 N1 C1 108.8(4) . 7_565 ?
N1 C3 H3 102.7 . . ?
N1 C3 C4 112.7(4) . 7_565 ?
N1 C3 C4 112.7(4) . . ?
C4 C3 H3 102.7 7_565 . ?
C4 C3 H3 102.7 . . ?
C4 C3 C4 120.4(9) . 7_565 ?
N2 C7 H7 105.5 . . ?
N2 C7 C8 113.0(7) . . ?
N2 C7 C8 113.0(7) . 7_565 ?
C8 C7 H7 105.5 . . ?
C8 C7 H7 105.5 7_565 . ?
C8 C7 C8 113.2(12) . 7_565 ?
N1 C1 H1A 109.5 . . ?
N1 C1 H1B 109.5 . . ?
N1 C1 H1C 109.5 . . ?
H1A C1 H1B 109.5 . . ?
H1A C1 H1C 109.5 . . ?
H1B C1 H1C 109.5 . . ?
N2 C6 H6A 109.5 . . ?
N2 C6 H6B 109.5 . . ?
N2 C6 H6C 109.5 . . ?
H6A C6 H6B 109.5 . . ?
H6A C6 H6C 109.5 . . ?
H6B C6 H6C 109.5 . . ?
N2 C5 H5A 108.1 . . ?
N2 C5 H5B 112.0 . . ?
N2 C5 H5C 108.3 . . ?
H5A C5 H5B 109.5 . . ?
H5A C5 H5C 109.5 . . ?
H5B C5 H5C 109.5 . . ?
C3 C4 H4A 109.5 . . ?
C3 C4 H4B 109.5 . . ?
C3 C4 H4C 109.5 . . ?
H4A C4 H4B 109.5 . . ?
H4A C4 H4C 109.5 . . ?
H4B C4 H4C 109.5 . . ?
C7 C8 H8A 109.5 . . ?
C7 C8 H8B 109.5 . . ?
C7 C8 H8C 109.5 . . ?
H8A C8 H8B 109.5 . . ?
H8A C8 H8C 109.5 . . ?
H8B C8 H8C 109.5 . . ?
N1 C2 H2A 109.5 . . ?
N1 C2 H2B 109.5 . . ?
N1 C2 H2C 109.5 . . ?
H2A C2 H2B 109.5 . . ?
H2A C2 H2C 109.5 . . ?
H2B C2 H2C 109.5 . . ?

loop_
_geom_bond_atom_site_label_1
_geom_bond_atom_site_label_2
_geom_bond_distance
_geom_bond_site_symmetry_2
_geom_bond_publ_flag
Cd1 I3 2.7642(14) . ?
Cd1 I1 2.7787(16) . ?
Cd1 I2 2.7619(12) 7_575 ?
Cd1 I2 2.7619(12) . ?
N2 C7 1.511(6) . ?
N2 C6 1.514(4) . ?
N2 C6 1.514(4) 7_565 ?
N2 C5 1.536(7) . ?
N1 C3 1.506(5) . ?
N1 C1 1.518(4) . ?
N1 C1 1.518(4) 7_565 ?
N1 C2 1.511(6) . ?
C3 H3 0.9800 . ?
C3 C4 1.522(6) 7_565 ?
C3 C4 1.522(6) . ?
C7 H7 0.9800 . ?
C7 C8 1.521(6) 7_565 ?
C7 C8 1.521(6) . ?
C1 H1A 0.9600 . ?
C1 H1B 0.9600 . ?
C1 H1C 0.9600 . ?
C6 H6A 0.9600 . ?
C6 H6B 0.9600 . ?
C6 H6C 0.9600 . ?
C5 H5A 0.9601 . ?
C5 H5B 0.9599 . ?
C5 H5C 0.9600 . ?
C4 H4A 0.9600 . ?
C4 H4B 0.9600 . ?
C4 H4C 0.9600 . ?
C8 H8A 0.9600 . ?
C8 H8B 0.9600 . ?
C8 H8C 0.9600 . ?
C2 H2A 0.9598 . ?
C2 H2B 0.9600 . ?
C2 H2C 0.9601 . ?

loop_
_geom_torsion_atom_site_label_1
_geom_torsion_atom_site_label_2
_geom_torsion_atom_site_label_3
_geom_torsion_atom_site_label_4
_geom_torsion
_geom_torsion_site_symmetry_1
_geom_torsion_site_symmetry_2
_geom_torsion_site_symmetry_3
_geom_torsion_site_symmetry_4
_geom_torsion_publ_flag
C1 N1 C3 C4 170.0(7) . . . . ?
C1 N1 C3 C4 -49.7(9) . . . 7_565 ?
C1 N1 C3 C4 49.7(9) 7_565 . . . ?
C1 N1 C3 C4 -170.0(7) 7_565 . . 7_565 ?
C6 N2 C7 C8 176.3(10) . . . 7_565 ?
C6 N2 C7 C8 53.4(11) 7_565 . . 7_565 ?
C6 N2 C7 C8 -53.4(11) . . . . ?
C6 N2 C7 C8 -176.3(10) 7_565 . . . ?
C5 N2 C7 C8 65.1(9) . . . . ?
C5 N2 C7 C8 -65.1(9) . . . 7_565 ?
C2 N1 C3 C4 -70.2(7) . . . . ?
C2 N1 C3 C4 70.2(7) . . . 7_565 ?
